data_7033616
loop_
_publ_author_name
'Sesolis, Hugo'
'Moussa, Jamal'
'Gontard, Geoffrey'
'Jutand, Anny'
'Gullo, Maria Pia'
'Barbieri, Andrea'
'Amouri, Hani'

_publ_section_title
;
 A unique class of neutral cyclometalated platinum(ii) complexes with
 \p-bonded benzenedithiolate: synthesis, molecular structures and tuning
 of luminescence properties.
;
_journal_issue 7
_journal_name_full 'Dalton transactions (Cambridge, England : 2003)'
_journal_page_first 2973
_journal_page_last 2977
_journal_paper_doi 10.1039/c4dt03962a
_journal_volume 44
_journal_year 2015
_chemical_formula_moiety '2(C27 H27 N Pt Ru S2), C4 H10 O'
_chemical_formula_sum 'C58 H64 N2 O Pt2 Ru2 S4'
_chemical_formula_weight 1525.67
_space_group_crystal_system monoclinic
_space_group_IT_number 14
_space_group_name_Hall '-P 2yn'
_space_group_name_H-M_alt 'P 1 21/n 1'
_symmetry_space_group_name_Hall '-P 2yn'
_symmetry_space_group_name_H-M 'P 1 21/n 1'
_atom_sites_solution_hydrogens geom
_atom_sites_solution_primary direct
_atom_sites_solution_secondary difmap
_audit_creation_method SHELXL-2013
_audit_update_record
;
2014-04-08 deposited with the CCDC.
2014-12-23 downloaded from the CCDC.
;
_cell_angle_alpha 90
_cell_angle_beta 95.707(2)
_cell_angle_gamma 90
_cell_formula_units_Z 4
_cell_length_a 9.4042(3)
_cell_length_b 32.3818(12)
_cell_length_c 17.4083(6)
_cell_measurement_reflns_used 8776
_cell_measurement_temperature 200(1)
_cell_measurement_theta_max 66.46
_cell_measurement_theta_min 2.90
_cell_volume 5275.0(3)
_computing_cell_refinement 'Bruker SAINT'
_computing_data_collection 'Bruker APEX2'
_computing_data_reduction 'Bruker SAINT'
_computing_publication_material 'WinGX publication routines (Farrugia, 1999)'
_computing_structure_refinement 'SHELXL-2013 (Sheldrick, 2013)'
_computing_structure_solution 'SIR92 (Giacovazzo et al, 1993)'
_diffrn_ambient_temperature 200(1)
_diffrn_detector_area_resol_mean 8.3333
_diffrn_measured_fraction_theta_full 0.997
_diffrn_measured_fraction_theta_max 0.996
_diffrn_measurement_device_type 'Bruker APEX-II CCD'
_diffrn_measurement_method '\f and \w scans'
_diffrn_radiation_source micro-source
_diffrn_radiation_type CuK\a
_diffrn_radiation_wavelength 1.54178
_diffrn_reflns_av_R_equivalents 0.0439
_diffrn_reflns_av_unetI/netI 0.0388
_diffrn_reflns_Laue_measured_fraction_full 0.997
_diffrn_reflns_Laue_measured_fraction_max 0.996
_diffrn_reflns_limit_h_max 6
_diffrn_reflns_limit_h_min -11
_diffrn_reflns_limit_k_max 38
_diffrn_reflns_limit_k_min -38
_diffrn_reflns_limit_l_max 20
_diffrn_reflns_limit_l_min -19
_diffrn_reflns_number 35960
_diffrn_reflns_point_group_measured_fraction_full 0.997
_diffrn_reflns_point_group_measured_fraction_max 0.996
_diffrn_reflns_theta_full 66.500
_diffrn_reflns_theta_max 66.627
_diffrn_reflns_theta_min 2.893
_exptl_absorpt_coefficient_mu 16.044
_exptl_absorpt_correction_T_max 0.5842
_exptl_absorpt_correction_T_min 0.4011
_exptl_absorpt_correction_type multi-scan
_exptl_absorpt_process_details
; 
R.H. Blessing, Acta Cryst. (1995), A51, 33-38
;
_exptl_crystal_colour yellow
_exptl_crystal_density_diffrn 1.921
_exptl_crystal_density_method 'not measured'
_exptl_crystal_description plate
_exptl_crystal_F_000 2968
_exptl_crystal_size_max 0.3
_exptl_crystal_size_mid 0.04
_exptl_crystal_size_min 0.01
_refine_diff_density_max 1.025
_refine_diff_density_min -0.586
_refine_diff_density_rms 0.106
_refine_ls_extinction_method none
_refine_ls_goodness_of_fit_ref 1.051
_refine_ls_hydrogen_treatment constr
_refine_ls_matrix_type full
_refine_ls_number_parameters 634
_refine_ls_number_reflns 9289
_refine_ls_number_restraints 0
_refine_ls_restrained_S_all 1.051
_refine_ls_R_factor_all 0.0403
_refine_ls_R_factor_gt 0.0279
_refine_ls_shift/su_max 0.002
_refine_ls_shift/su_mean 0.000
_refine_ls_structure_factor_coef Fsqd
_refine_ls_weighting_details 'w=1/[\s^2^(Fo^2^)+(0.0262P)^2^+1.5970P] where P=(Fo^2^+2Fc^2^)/3'
_refine_ls_weighting_scheme calc
_refine_ls_wR_factor_gt 0.0592
_refine_ls_wR_factor_ref 0.0627
_reflns_number_gt 7644
_reflns_number_total 9289
_reflns_threshold_expression 'I > 2\s(I)'
_cod_data_source_file c4dt03962a2.cif
_cod_data_source_block hs215
_cod_depositor_comments 'Adding full bibliography for 7033616--7033617.cif.'
_cod_database_code 7033616
_shelx_space_group_comment
;
The symmetry employed for this shelxl refinement is uniquely defined
by the following loop, which should always be used as a source of
symmetry information in preference to the above space-group names.
They are only intended as comments.
;

loop_
_space_group_symop_operation_xyz
'x, y, z'
'-x+1/2, y+1/2, -z+1/2'
'-x, -y, -z'
'x-1/2, -y-1/2, z-1/2'

loop_
_atom_site_label
_atom_site_type_symbol
_atom_site_fract_x
_atom_site_fract_y
_atom_site_fract_z
_atom_site_U_iso_or_equiv
_atom_site_adp_type
_atom_site_occupancy
_atom_site_site_symmetry_order
_atom_site_calc_flag
_atom_site_refinement_flags_posn
_atom_site_refinement_flags_adp
_atom_site_refinement_flags_occupancy
_atom_site_disorder_assembly
_atom_site_disorder_group
Pt1 Pt 0.79124(2) 0.28730(2) 0.72878(2) 0.03196(6) Uani 1 1 d . . . . .
Pt2 Pt 0.29529(2) 0.09785(2) 0.79163(2) 0.02963(6) Uani 1 1 d . . . . .
Ru1 Ru 1.22980(4) 0.36126(2) 0.70956(2) 0.02855(9) Uani 1 1 d . . . . .
Ru2 Ru 0.74624(4) 0.02801(2) 0.82831(2) 0.03592(10) Uani 1 1 d . . . . .
S1 S 0.90418(13) 0.33825(4) 0.80419(7) 0.0397(3) Uani 1 1 d . . . . .
S2 S 0.89725(13) 0.31220(4) 0.62502(7) 0.0393(3) Uani 1 1 d . . . . .
S3 S 0.39480(13) 0.04901(4) 0.71947(8) 0.0416(3) Uani 1 1 d . . . . .
S4 S 0.42096(13) 0.07109(4) 0.90149(7) 0.0393(3) Uani 1 1 d . . . . .
O1 O 0.5711(8) 0.0515(2) 0.4419(3) 0.121(2) Uani 1 1 d . . . . .
N1A N 0.6861(4) 0.26289(15) 0.8150(3) 0.0361(11) Uani 0.5 1 d . . P A 1
N2A N 0.1764(4) 0.12317(14) 0.7004(2) 0.0334(10) Uani 0.5 1 d . . P B 1
N1B N 0.6783(5) 0.24172(14) 0.6695(3) 0.0376(11) Uani 0.5 1 d . . P A 2
N2B N 0.1936(4) 0.14298(13) 0.8470(2) 0.0293(10) Uani 0.5 1 d . . P B 2
C1 C 0.9992(5) 0.36607(16) 0.7403(3) 0.0345(12) Uani 1 1 d . . . . .
C2 C 0.9954(5) 0.35518(16) 0.6609(3) 0.0333(11) Uani 1 1 d . . . . .
C3 C 1.0738(5) 0.37913(16) 0.6115(3) 0.0365(12) Uani 1 1 d . . . . .
H3 H 1.0746 0.3713 0.5589 0.044 Uiso 1 1 calc R U . . .
C4 C 1.1502(5) 0.41425(16) 0.6391(3) 0.0414(13) Uani 1 1 d . . . . .
H4 H 1.1988 0.4306 0.6046 0.050 Uiso 1 1 calc R U . . .
C5 C 1.1555(5) 0.42548(16) 0.7172(3) 0.0388(12) Uani 1 1 d . . . . .
H5 H 1.2067 0.4493 0.7358 0.047 Uiso 1 1 calc R U . . .
C6 C 1.0829(5) 0.40062(16) 0.7678(3) 0.0384(12) Uani 1 1 d . . . . .
H6 H 1.0903 0.4072 0.8212 0.046 Uiso 1 1 calc R U . . .
C7A C 0.6783(5) 0.24172(14) 0.6695(3) 0.0376(11) Uani 0.5 1 d . . P A 1
C7B C 0.6861(4) 0.26289(15) 0.8150(3) 0.0361(11) Uani 0.5 1 d . . P A 2
C8 C 0.6806(5) 0.23162(16) 0.5925(3) 0.0418(13) Uani 1 1 d . . . . .
H8 H 0.7446 0.2459 0.5629 0.050 Uiso 1 1 calc R U . A 1
C9 C 0.5935(6) 0.20163(17) 0.5571(4) 0.0510(15) Uani 1 1 d . . . . .
H9 H 0.5975 0.1954 0.5041 0.061 Uiso 1 1 calc R U . . .
C10 C 0.5003(6) 0.18074(18) 0.5998(4) 0.0560(16) Uani 1 1 d . . . . .
H10 H 0.4380 0.1604 0.5757 0.067 Uiso 1 1 calc R U . . .
C11 C 0.4974(6) 0.18933(17) 0.6769(4) 0.0495(15) Uani 1 1 d . . . . .
H11 H 0.4342 0.1746 0.7062 0.059 Uiso 1 1 calc R U . . .
C12 C 0.5876(5) 0.21979(15) 0.7124(3) 0.0395(13) Uani 1 1 d . . . . .
C13 C 0.5946(5) 0.23104(16) 0.7938(3) 0.0390(13) Uani 1 1 d . . . . .
C14 C 0.5183(6) 0.21106(18) 0.8482(4) 0.0517(16) Uani 1 1 d . . . . .
H14 H 0.4554 0.1889 0.8328 0.062 Uiso 1 1 calc R U . . .
C15 C 0.5349(6) 0.2236(2) 0.9239(4) 0.0573(17) Uani 1 1 d . . . . .
H15 H 0.4845 0.2101 0.9614 0.069 Uiso 1 1 calc R U . . .
C16 C 0.6251(6) 0.2561(2) 0.9450(3) 0.0533(16) Uani 1 1 d . . . . .
H16 H 0.6357 0.2652 0.9971 0.064 Uiso 1 1 calc R U . . .
C17 C 0.7005(5) 0.27543(18) 0.8912(3) 0.0429(13) Uani 1 1 d . . . . .
H17 H 0.7629 0.2976 0.9067 0.051 Uiso 1 1 calc R U . A 1
C18 C 1.3442(5) 0.3216(2) 0.7950(3) 0.0473(15) Uani 1 1 d . . . . .
C19 C 1.2937(7) 0.3126(3) 0.8729(4) 0.092(3) Uani 1 1 d . . . . .
H19A H 1.3537 0.2909 0.8988 0.138 Uiso 1 1 calc R U . . .
H19B H 1.1942 0.3032 0.8661 0.138 Uiso 1 1 calc R U . . .
H19C H 1.3004 0.3377 0.9045 0.138 Uiso 1 1 calc R U . . .
C20 C 1.3059(5) 0.29802(15) 0.7273(3) 0.0378(12) Uani 1 1 d . . . . .
C21 C 1.2125(6) 0.26071(18) 0.7215(4) 0.070(2) Uani 1 1 d . . . . .
H21A H 1.2646 0.2372 0.7462 0.104 Uiso 1 1 calc R U . . .
H21B H 1.1849 0.2543 0.6671 0.104 Uiso 1 1 calc R U . . .
H21C H 1.1266 0.2660 0.7476 0.104 Uiso 1 1 calc R U . . .
C22 C 1.3738(5) 0.31616(15) 0.6655(3) 0.0323(11) Uani 1 1 d . . . . .
C23 C 1.3601(6) 0.3006(2) 0.5838(3) 0.0575(17) Uani 1 1 d . . . . .
H23A H 1.3828 0.3229 0.5491 0.086 Uiso 1 1 calc R U . . .
H23B H 1.2620 0.2911 0.5697 0.086 Uiso 1 1 calc R U . . .
H23C H 1.4265 0.2776 0.5794 0.086 Uiso 1 1 calc R U . . .
C24 C 1.4536(5) 0.35078(15) 0.6953(3) 0.0327(11) Uani 1 1 d . . . . .
C25 C 1.5476(5) 0.37744(18) 0.6528(4) 0.0586(17) Uani 1 1 d . . . . .
H25A H 1.6463 0.3675 0.6616 0.088 Uiso 1 1 calc R U . . .
H25B H 1.5427 0.4059 0.6714 0.088 Uiso 1 1 calc R U . . .
H25C H 1.5159 0.3765 0.5975 0.088 Uiso 1 1 calc R U . . .
C26 C 1.4361(5) 0.35382(18) 0.7754(3) 0.0467(14) Uani 1 1 d . . . . .
C27 C 1.5129(7) 0.3844(2) 0.8312(4) 0.083(2) Uani 1 1 d . . . . .
H27A H 1.4574 0.3885 0.8754 0.125 Uiso 1 1 calc R U . . .
H27B H 1.5231 0.4108 0.8049 0.125 Uiso 1 1 calc R U . . .
H27C H 1.6077 0.3736 0.8494 0.125 Uiso 1 1 calc R U . . .
C28 C 0.5077(5) 0.02124(15) 0.7865(3) 0.0371(12) Uani 1 1 d . . . . .
C29 C 0.5190(5) 0.03048(16) 0.8672(3) 0.0384(12) Uani 1 1 d . . . . .
C30 C 0.6108(5) 0.00625(17) 0.9179(3) 0.0448(14) Uani 1 1 d . . . . .
H30 H 0.6213 0.0127 0.9714 0.054 Uiso 1 1 calc R U . . .
C31 C 0.6874(5) -0.02735(17) 0.8909(4) 0.0529(17) Uani 1 1 d . . . . .
H31 H 0.7466 -0.0437 0.9263 0.063 Uiso 1 1 calc R U . . .
C32 C 0.6762(5) -0.03668(16) 0.8118(4) 0.0529(16) Uani 1 1 d . . . . .
H32 H 0.7259 -0.0597 0.7938 0.063 Uiso 1 1 calc R U . . .
C33 C 0.5911(5) -0.01175(15) 0.7595(4) 0.0445(14) Uani 1 1 d . . . . .
H33 H 0.5889 -0.0168 0.7057 0.053 Uiso 1 1 calc R U . . .
C34A C 0.1936(4) 0.14298(13) 0.8470(2) 0.0293(10) Uani 0.5 1 d . . P B 1
C34B C 0.1764(4) 0.12317(14) 0.7004(2) 0.0334(10) Uani 0.5 1 d . . P B 2
C35 C 0.2121(5) 0.15188(16) 0.9246(3) 0.0379(12) Uani 1 1 d . . . . .
H35 H 0.2778 0.1361 0.9575 0.046 Uiso 1 1 calc R U . B 1
C36 C 0.1376(5) 0.18308(17) 0.9553(3) 0.0416(13) Uani 1 1 d . . . . .
H36 H 0.1536 0.1890 1.0089 0.050 Uiso 1 1 calc R U . . .
C37 C 0.0388(5) 0.20619(17) 0.9088(3) 0.0431(13) Uani 1 1 d . . . . .
H37 H -0.0144 0.2274 0.9304 0.052 Uiso 1 1 calc R U . . .
C38 C 0.0191(5) 0.19783(16) 0.8310(3) 0.0378(12) Uani 1 1 d . . . . .
H38 H -0.0469 0.2136 0.7981 0.045 Uiso 1 1 calc R U . . .
C39 C 0.0969(5) 0.16594(15) 0.8005(3) 0.0330(11) Uani 1 1 d . . . . .
C40 C 0.0871(5) 0.15557(16) 0.7184(3) 0.0333(11) Uani 1 1 d . . . . .
C41 C 0.0002(5) 0.17569(17) 0.6611(3) 0.0408(13) Uani 1 1 d . . . . .
H41 H -0.0593 0.1977 0.6746 0.049 Uiso 1 1 calc R U . . .
C42 C -0.0007(6) 0.16419(19) 0.5853(3) 0.0506(15) Uani 1 1 d . . . . .
H42 H -0.0610 0.1778 0.5463 0.061 Uiso 1 1 calc R U . . .
C43 C 0.0872(6) 0.1326(2) 0.5667(3) 0.0533(16) Uani 1 1 d . . . . .
H43 H 0.0883 0.1245 0.5143 0.064 Uiso 1 1 calc R U . . .
C44 C 0.1737(6) 0.11239(18) 0.6235(3) 0.0436(13) Uani 1 1 d . . . . .
H44 H 0.2330 0.0905 0.6093 0.052 Uiso 1 1 calc R U . B 1
C45 C 0.8206(7) 0.0790(2) 0.7625(5) 0.072(2) Uani 1 1 d . . . . .
C46 C 0.7334(9) 0.1006(3) 0.6970(6) 0.184(7) Uani 1 1 d . . . . .
H46A H 0.6452 0.1113 0.7151 0.275 Uiso 1 1 calc R U . . .
H46B H 0.7097 0.0810 0.6547 0.275 Uiso 1 1 calc R U . . .
H46C H 0.7889 0.1235 0.6785 0.275 Uiso 1 1 calc R U . . .
C47 C 0.8280(6) 0.09046(17) 0.8404(5) 0.065(2) Uani 1 1 d . . . . .
C48 C 0.7511(8) 0.1258(2) 0.8733(7) 0.163(6) Uani 1 1 d . . . . .
H48A H 0.7841 0.1519 0.8525 0.245 Uiso 1 1 calc R U . . .
H48B H 0.7709 0.1259 0.9296 0.245 Uiso 1 1 calc R U . . .
H48C H 0.6481 0.1229 0.8593 0.245 Uiso 1 1 calc R U . . .
C49 C 0.9258(6) 0.06328(19) 0.8826(3) 0.0497(15) Uani 1 1 d . . . . .
C50 C 0.9745(9) 0.0660(3) 0.9673(4) 0.125(4) Uani 1 1 d . . . . .
H50A H 0.9958 0.0382 0.9876 0.187 Uiso 1 1 calc R U . . .
H50B H 0.8988 0.0784 0.9945 0.187 Uiso 1 1 calc R U . . .
H50C H 1.0607 0.0831 0.9749 0.187 Uiso 1 1 calc R U . . .
C51 C 0.9761(5) 0.03545(18) 0.8300(4) 0.0465(14) Uani 1 1 d . . . . .
C52 C 1.0846(6) 0.0022(2) 0.8478(6) 0.101(3) Uani 1 1 d . . . . .
H52A H 1.1786 0.0121 0.8361 0.151 Uiso 1 1 calc R U . . .
H52B H 1.0580 -0.0222 0.8163 0.151 Uiso 1 1 calc R U . . .
H52C H 1.0885 -0.0051 0.9026 0.151 Uiso 1 1 calc R U . . .
C53 C 0.9116(7) 0.0452(2) 0.7552(3) 0.0577(18) Uani 1 1 d . . . . .
C54 C 0.9445(10) 0.0239(3) 0.6824(5) 0.144(5) Uani 1 1 d . . . . .
H54A H 0.8637 0.0273 0.6428 0.216 Uiso 1 1 calc R U . . .
H54B H 0.9609 -0.0055 0.6928 0.216 Uiso 1 1 calc R U . . .
H54C H 1.0303 0.0362 0.6642 0.216 Uiso 1 1 calc R U . . .
C55 C 0.4589(14) 0.0672(5) 0.4822(6) 0.233(9) Uani 1 1 d . . . . .
H55A H 0.4790 0.0965 0.4959 0.280 Uiso 1 1 calc R U . . .
H55B H 0.4549 0.0515 0.5306 0.280 Uiso 1 1 calc R U . . .
C56 C 0.3246(11) 0.0645(4) 0.4373(6) 0.143(5) Uani 1 1 d . . . . .
H56A H 0.3300 0.0786 0.3878 0.215 Uiso 1 1 calc R U . . .
H56B H 0.2511 0.0777 0.4651 0.215 Uiso 1 1 calc R U . . .
H56C H 0.2999 0.0354 0.4280 0.215 Uiso 1 1 calc R U . . .
C57 C 0.6994(16) 0.0492(6) 0.4795(7) 0.292(13) Uani 1 1 d . . . . .
H57A H 0.6923 0.0326 0.5267 0.350 Uiso 1 1 calc R U . . .
H57B H 0.7288 0.0774 0.4963 0.350 Uiso 1 1 calc R U . . .
C58 C 0.8127(11) 0.0316(4) 0.4382(7) 0.158(5) Uani 1 1 d . . . . .
H58A H 0.7949 0.0020 0.4298 0.237 Uiso 1 1 calc R U . . .
H58B H 0.9050 0.0354 0.4688 0.237 Uiso 1 1 calc R U . . .
H58C H 0.8143 0.0455 0.3883 0.237 Uiso 1 1 calc R U . . .

loop_
_atom_site_aniso_label
_atom_site_aniso_U_11
_atom_site_aniso_U_22
_atom_site_aniso_U_33
_atom_site_aniso_U_23
_atom_site_aniso_U_13
_atom_site_aniso_U_12
Pt1 0.02482(10) 0.03415(12) 0.03709(12) 0.00588(10) 0.00394(9) 0.00239(9)
Pt2 0.02602(10) 0.03012(12) 0.03216(11) 0.00306(9) 0.00000(8) -0.00035(9)
Ru1 0.02277(17) 0.0292(2) 0.0333(2) 0.00289(16) 0.00107(15) 0.00298(15)
Ru2 0.02519(18) 0.0264(2) 0.0558(3) 0.00541(18) 0.00212(17) -0.00275(16)
S1 0.0347(6) 0.0469(8) 0.0385(7) 0.0012(6) 0.0089(6) -0.0013(6)
S2 0.0316(6) 0.0493(8) 0.0364(7) 0.0009(6) 0.0010(5) -0.0062(6)
S3 0.0353(6) 0.0425(8) 0.0458(7) -0.0035(6) -0.0023(6) 0.0054(6)
S4 0.0325(6) 0.0436(8) 0.0414(7) 0.0058(6) 0.0018(5) 0.0039(6)
O1 0.146(6) 0.138(6) 0.081(4) 0.017(4) 0.027(4) 0.039(5)
N1A 0.029(2) 0.041(3) 0.039(3) 0.018(2) 0.010(2) 0.014(2)
N2A 0.032(2) 0.038(3) 0.030(2) 0.009(2) -0.0035(19) -0.006(2)
N1B 0.034(2) 0.033(3) 0.044(3) 0.001(2) -0.002(2) 0.007(2)
N2B 0.025(2) 0.029(2) 0.034(2) 0.000(2) 0.0044(18) -0.0035(19)
C1 0.025(2) 0.037(3) 0.042(3) 0.003(2) 0.003(2) 0.008(2)
C2 0.022(2) 0.038(3) 0.038(3) 0.008(2) -0.003(2) 0.003(2)
C3 0.028(2) 0.043(3) 0.037(3) 0.014(2) -0.004(2) 0.005(2)
C4 0.028(3) 0.040(3) 0.056(3) 0.021(3) 0.004(2) 0.006(2)
C5 0.028(2) 0.026(3) 0.063(4) 0.000(3) 0.004(2) 0.004(2)
C6 0.029(2) 0.036(3) 0.050(3) -0.004(3) 0.004(2) 0.010(2)
C7A 0.034(2) 0.033(3) 0.044(3) 0.001(2) -0.002(2) 0.007(2)
C7B 0.029(2) 0.041(3) 0.039(3) 0.018(2) 0.010(2) 0.014(2)
C8 0.038(3) 0.036(3) 0.051(3) 0.002(3) 0.004(3) 0.004(2)
C9 0.049(3) 0.039(3) 0.065(4) -0.006(3) 0.005(3) 0.003(3)
C10 0.049(3) 0.037(3) 0.081(5) -0.013(3) 0.006(3) -0.008(3)
C11 0.040(3) 0.033(3) 0.077(4) -0.002(3) 0.013(3) -0.005(3)
C12 0.036(3) 0.026(3) 0.059(3) 0.010(2) 0.014(3) 0.006(2)
C13 0.030(3) 0.037(3) 0.051(3) 0.013(3) 0.010(2) 0.014(2)
C14 0.038(3) 0.046(4) 0.074(4) 0.019(3) 0.020(3) 0.005(3)
C15 0.051(4) 0.060(4) 0.064(4) 0.030(3) 0.025(3) 0.015(3)
C16 0.048(3) 0.068(4) 0.045(3) 0.020(3) 0.013(3) 0.018(3)
C17 0.037(3) 0.047(3) 0.047(3) 0.013(3) 0.015(3) 0.011(3)
C18 0.037(3) 0.067(4) 0.038(3) 0.014(3) 0.006(2) 0.028(3)
C19 0.093(5) 0.133(7) 0.054(4) 0.052(5) 0.032(4) 0.065(5)
C20 0.027(2) 0.030(3) 0.057(3) 0.014(3) 0.008(2) 0.004(2)
C21 0.035(3) 0.042(4) 0.132(6) 0.023(4) 0.015(4) -0.006(3)
C22 0.026(2) 0.030(3) 0.040(3) -0.002(2) -0.001(2) 0.007(2)
C23 0.055(4) 0.068(4) 0.046(3) -0.018(3) -0.011(3) 0.022(3)
C24 0.019(2) 0.031(3) 0.049(3) 0.004(2) 0.006(2) 0.007(2)
C25 0.033(3) 0.044(4) 0.100(5) 0.020(4) 0.014(3) 0.007(3)
C26 0.032(3) 0.053(4) 0.052(3) -0.010(3) -0.010(3) 0.016(3)
C27 0.057(4) 0.086(6) 0.097(5) -0.044(5) -0.040(4) 0.030(4)
C28 0.025(2) 0.026(3) 0.060(3) 0.001(3) 0.002(2) -0.007(2)
C29 0.029(3) 0.035(3) 0.050(3) 0.010(3) -0.001(2) -0.003(2)
C30 0.028(3) 0.047(3) 0.059(4) 0.019(3) 0.008(2) -0.002(3)
C31 0.026(3) 0.036(3) 0.094(5) 0.030(3) -0.002(3) -0.003(2)
C32 0.032(3) 0.020(3) 0.106(5) 0.001(3) 0.005(3) 0.000(2)
C33 0.031(3) 0.027(3) 0.075(4) -0.003(3) 0.002(3) -0.005(2)
C34A 0.025(2) 0.029(2) 0.034(2) 0.000(2) 0.0044(18) -0.0035(19)
C34B 0.032(2) 0.038(3) 0.030(2) 0.009(2) -0.0035(19) -0.006(2)
C35 0.035(3) 0.040(3) 0.037(3) 0.004(2) -0.001(2) -0.005(2)
C36 0.041(3) 0.045(3) 0.040(3) -0.005(3) 0.010(2) -0.005(3)
C37 0.042(3) 0.035(3) 0.054(3) -0.004(3) 0.017(3) -0.001(3)
C38 0.032(3) 0.039(3) 0.042(3) 0.008(2) 0.004(2) 0.007(2)
C39 0.028(2) 0.034(3) 0.037(3) 0.005(2) 0.004(2) -0.008(2)
C40 0.028(2) 0.035(3) 0.037(3) 0.007(2) 0.000(2) -0.001(2)
C41 0.037(3) 0.041(3) 0.043(3) 0.006(3) -0.002(2) 0.003(2)
C42 0.047(3) 0.060(4) 0.042(3) 0.017(3) -0.006(3) 0.008(3)
C43 0.058(4) 0.072(5) 0.028(3) 0.000(3) -0.006(3) 0.000(3)
C44 0.047(3) 0.053(4) 0.029(3) 0.003(3) -0.003(2) 0.008(3)
C45 0.047(4) 0.062(5) 0.102(6) 0.047(4) -0.016(4) -0.026(3)
C46 0.090(6) 0.186(11) 0.255(13) 0.182(11) -0.078(7) -0.066(7)
C47 0.037(3) 0.023(3) 0.142(7) -0.005(4) 0.035(4) -0.013(3)
C48 0.083(6) 0.043(5) 0.382(17) -0.064(8) 0.119(9) -0.017(4)
C49 0.047(3) 0.054(4) 0.049(3) -0.006(3) 0.009(3) -0.028(3)
C50 0.155(8) 0.170(10) 0.048(4) -0.008(5) 0.001(5) -0.122(8)
C51 0.024(3) 0.041(3) 0.076(4) 0.008(3) 0.012(3) -0.010(2)
C52 0.035(3) 0.050(4) 0.221(10) 0.040(6) 0.027(5) 0.005(3)
C53 0.055(4) 0.069(5) 0.050(4) -0.007(3) 0.015(3) -0.041(4)
C54 0.164(9) 0.178(11) 0.101(7) -0.072(7) 0.074(7) -0.116(8)
C55 0.195(14) 0.43(3) 0.074(7) -0.053(11) 0.034(9) 0.133(17)
C56 0.145(10) 0.184(12) 0.106(8) 0.027(8) 0.036(7) 0.077(9)
C57 0.190(14) 0.59(4) 0.082(8) 0.033(14) -0.032(9) 0.19(2)
C58 0.119(9) 0.196(14) 0.160(11) 0.003(10) 0.022(8) 0.005(9)

loop_
_atom_type_symbol
_atom_type_description
_atom_type_scat_dispersion_real
_atom_type_scat_dispersion_imag
_atom_type_scat_source
C C 0.0181 0.0091 'International Tables Vol C Tables 4.2.6.8 and 6.1.1.4'
H H 0.0000 0.0000 'International Tables Vol C Tables 4.2.6.8 and 6.1.1.4'
N N 0.0311 0.0180 'International Tables Vol C Tables 4.2.6.8 and 6.1.1.4'
O O 0.0492 0.0322 'International Tables Vol C Tables 4.2.6.8 and 6.1.1.4'
S S 0.3331 0.5567 'International Tables Vol C Tables 4.2.6.8 and 6.1.1.4'
Ru Ru 0.0552 3.2960 'International Tables Vol C Tables 4.2.6.8 and 6.1.1.4'
Pt Pt -4.5932 6.9264 'International Tables Vol C Tables 4.2.6.8 and 6.1.1.4'

loop_
_geom_angle_atom_site_label_1
_geom_angle_atom_site_label_2
_geom_angle_atom_site_label_3
_geom_angle
N1A Pt1 S2 175.58(14)
N1B Pt1 S2 95.82(13)
N1A Pt1 S1 95.05(15)
N1B Pt1 S1 174.72(13)
S2 Pt1 S1 89.14(5)
N2A Pt2 S3 94.25(13)
N2B Pt2 S3 174.52(12)
N2A Pt2 S4 176.03(13)
N2B Pt2 S4 95.88(12)
S3 Pt2 S4 89.52(5)
C26 Ru1 C18 38.2(2)
C26 Ru1 C24 38.30(19)
C18 Ru1 C24 64.20(19)
C26 Ru1 C20 63.7(2)
C18 Ru1 C20 38.1(2)
C24 Ru1 C20 63.96(18)
C26 Ru1 C22 63.70(19)
C18 Ru1 C22 64.02(19)
C24 Ru1 C22 38.03(17)
C20 Ru1 C22 38.28(17)
C26 Ru1 C4 128.3(2)
C18 Ru1 C4 164.5(2)
C24 Ru1 C4 109.81(18)
C20 Ru1 C4 154.3(2)
C22 Ru1 C4 121.03(19)
C26 Ru1 C6 113.0(2)
C18 Ru1 C6 108.58(19)
C24 Ru1 C6 143.50(19)
C20 Ru1 C6 133.72(19)
C22 Ru1 C6 171.85(19)
C4 Ru1 C6 67.03(19)
C26 Ru1 C5 110.3(2)
C18 Ru1 C5 131.1(2)
C24 Ru1 C5 118.16(18)
C20 Ru1 C5 168.5(2)
C22 Ru1 C5 149.88(18)
C4 Ru1 C5 37.19(18)
C6 Ru1 C5 37.57(18)
C26 Ru1 C3 157.9(2)
C18 Ru1 C3 158.3(2)
C24 Ru1 C3 121.90(18)
C20 Ru1 C3 122.5(2)
C22 Ru1 C3 106.89(18)
C4 Ru1 C3 37.13(19)
C6 Ru1 C3 78.79(19)
C5 Ru1 C3 67.0(2)
C26 Ru1 C2 164.7(2)
C18 Ru1 C2 126.6(2)
C24 Ru1 C2 148.56(19)
C20 Ru1 C2 105.18(18)
C22 Ru1 C2 114.88(18)
C4 Ru1 C2 66.35(18)
C6 Ru1 C2 66.08(18)
C5 Ru1 C2 78.68(18)
C3 Ru1 C2 36.66(16)
C26 Ru1 C1 134.7(2)
C18 Ru1 C1 107.26(19)
C24 Ru1 C1 171.46(18)
C20 Ru1 C1 109.62(18)
C22 Ru1 C1 139.73(18)
C4 Ru1 C1 78.44(18)
C6 Ru1 C1 36.88(17)
C5 Ru1 C1 66.93(18)
C3 Ru1 C1 65.96(17)
C2 Ru1 C1 36.22(16)
C45 Ru2 C47 37.7(3)
C45 Ru2 C51 63.2(2)
C47 Ru2 C51 63.4(2)
C45 Ru2 C49 63.4(2)
C47 Ru2 C49 38.3(2)
C51 Ru2 C49 37.6(2)
C45 Ru2 C53 37.7(3)
C47 Ru2 C53 63.3(2)
C51 Ru2 C53 38.0(2)
C49 Ru2 C53 63.3(2)
C45 Ru2 C31 174.4(3)
C47 Ru2 C31 144.9(3)
C51 Ru2 C31 112.5(2)
C49 Ru2 C31 115.9(2)
C53 Ru2 C31 136.8(3)
C45 Ru2 C32 139.8(3)
C47 Ru2 C32 176.0(2)
C51 Ru2 C32 113.0(2)
C49 Ru2 C32 139.8(2)
C53 Ru2 C32 112.9(2)
C31 Ru2 C32 37.1(2)
C45 Ru2 C33 112.9(3)
C47 Ru2 C33 143.7(3)
C51 Ru2 C33 132.5(2)
C49 Ru2 C33 169.9(2)
C53 Ru2 C33 107.7(2)
C31 Ru2 C33 66.9(2)
C32 Ru2 C33 37.2(2)
C45 Ru2 C30 148.2(3)
C47 Ru2 C30 116.8(3)
C51 Ru2 C30 131.6(2)
C49 Ru2 C30 109.6(2)
C53 Ru2 C30 169.4(2)
C31 Ru2 C30 37.2(2)
C32 Ru2 C30 66.8(2)
C33 Ru2 C30 78.6(2)
C45 Ru2 C28 105.2(2)
C47 Ru2 C28 116.5(2)
C51 Ru2 C28 162.4(2)
C49 Ru2 C28 151.5(2)
C53 Ru2 C28 124.8(2)
C31 Ru2 C28 78.06(19)
C32 Ru2 C28 66.36(19)
C33 Ru2 C28 36.98(17)
C30 Ru2 C28 65.36(19)
C45 Ru2 C29 119.1(2)
C47 Ru2 C29 105.6(2)
C51 Ru2 C29 160.4(2)
C49 Ru2 C29 123.8(2)
C53 Ru2 C29 154.0(2)
C31 Ru2 C29 66.19(19)
C32 Ru2 C29 78.33(19)
C33 Ru2 C29 66.27(19)
C30 Ru2 C29 36.22(17)
C28 Ru2 C29 36.17(18)
C1 S1 Pt1 104.09(18)
C2 S2 Pt1 104.67(16)
C28 S3 Pt2 104.18(18)
C29 S4 Pt2 104.06(18)
C57 O1 C55 117.6(10)
C13 N1A C17 118.7(4)
C13 N1A Pt1 115.5(4)
C17 N1A Pt1 125.8(4)
C44 N2A C40 116.9(4)
C44 N2A Pt2 127.9(4)
C40 N2A Pt2 115.2(3)
C8 N1B C12 118.2(5)
C8 N1B Pt1 127.2(4)
C12 N1B Pt1 114.6(4)
C39 N2B C35 118.5(4)
C39 N2B Pt2 115.0(3)
C35 N2B Pt2 126.5(3)
C6 C1 C2 118.7(5)
C6 C1 S1 119.6(4)
C2 C1 S1 121.7(4)
C6 C1 Ru1 68.1(3)
C2 C1 Ru1 71.9(3)
S1 C1 Ru1 132.1(3)
C3 C2 C1 119.3(5)
C3 C2 S2 120.3(4)
C1 C2 S2 120.3(4)
C3 C2 Ru1 68.8(3)
C1 C2 Ru1 71.9(3)
S2 C2 Ru1 130.9(3)
C4 C3 C2 120.9(5)
C4 C3 Ru1 70.7(3)
C2 C3 Ru1 74.6(3)
C5 C4 C3 120.6(5)
C5 C4 Ru1 71.6(3)
C3 C4 Ru1 72.1(3)
C4 C5 C6 118.8(5)
C4 C5 Ru1 71.2(3)
C6 C5 Ru1 71.1(3)
C5 C6 C1 121.5(5)
C5 C6 Ru1 71.3(3)
C1 C6 Ru1 75.0(3)
C9 C8 N1B 122.3(5)
C8 C9 C10 119.1(6)
C11 C10 C9 120.1(6)
C10 C11 C12 120.2(5)
N1B C12 C11 120.0(5)
N1B C12 C13 115.2(5)
C11 C12 C13 124.8(5)
N1A C13 C14 121.0(5)
N1A C13 C12 114.7(4)
C14 C13 C12 124.4(5)
C15 C14 C13 119.7(6)
C14 C15 C16 119.4(5)
C15 C16 C17 120.7(6)
N1A C17 C16 120.7(6)
C26 C18 C20 107.8(5)
C26 C18 C19 127.9(6)
C20 C18 C19 124.3(6)
C26 C18 Ru1 70.9(3)
C20 C18 Ru1 71.5(3)
C19 C18 Ru1 123.6(4)
C18 C20 C22 107.9(5)
C18 C20 C21 126.2(5)
C22 C20 C21 125.9(5)
C18 C20 Ru1 70.4(3)
C22 C20 Ru1 70.9(3)
C21 C20 Ru1 124.6(4)
C24 C22 C20 108.0(4)
C24 C22 C23 127.2(5)
C20 C22 C23 124.8(5)
C24 C22 Ru1 70.5(3)
C20 C22 Ru1 70.8(3)
C23 C22 Ru1 124.0(3)
C22 C24 C26 107.8(4)
C22 C24 C25 126.6(5)
C26 C24 C25 125.5(5)
C22 C24 Ru1 71.5(2)
C26 C24 Ru1 70.7(3)
C25 C24 Ru1 126.8(3)
C18 C26 C24 108.5(5)
C18 C26 C27 126.0(6)
C24 C26 C27 125.3(6)
C18 C26 Ru1 70.9(3)
C24 C26 Ru1 71.0(3)
C27 C26 Ru1 127.6(4)
C29 C28 C33 119.3(5)
C29 C28 S3 122.0(4)
C33 C28 S3 118.8(4)
C29 C28 Ru2 72.2(3)
C33 C28 Ru2 68.0(3)
S3 C28 Ru2 132.2(3)
C30 C29 C28 118.7(5)
C30 C29 S4 121.1(4)
C28 C29 S4 120.3(4)
C30 C29 Ru2 68.7(3)
C28 C29 Ru2 71.6(3)
S4 C29 Ru2 131.5(3)
C29 C30 C31 121.4(6)
C29 C30 Ru2 75.1(3)
C31 C30 Ru2 70.4(3)
C32 C31 C30 120.1(5)
C32 C31 Ru2 71.8(3)
C30 C31 Ru2 72.4(3)
C31 C32 C33 119.6(5)
C31 C32 Ru2 71.1(3)
C33 C32 Ru2 71.5(3)
C32 C33 C28 120.7(6)
C32 C33 Ru2 71.4(3)
C28 C33 Ru2 75.0(3)
C36 C35 N2B 121.3(5)
C35 C36 C37 120.6(5)
C38 C37 C36 119.0(5)
C37 C38 C39 119.6(5)
N2B C39 C38 121.1(4)
N2B C39 C40 115.2(4)
C38 C39 C40 123.7(5)
C41 C40 N2A 121.1(5)
C41 C40 C39 124.7(5)
N2A C40 C39 114.2(4)
C42 C41 C40 120.7(5)
C41 C42 C43 118.9(5)
C42 C43 C44 120.6(5)
C43 C44 N2A 121.8(5)
C47 C45 C53 108.8(6)
C47 C45 C46 125.4(9)
C53 C45 C46 125.7(9)
C47 C45 Ru2 71.2(4)
C53 C45 Ru2 71.7(3)
C46 C45 Ru2 125.1(4)
C45 C47 C49 107.6(5)
C45 C47 C48 126.4(8)
C49 C47 C48 125.9(8)
C45 C47 Ru2 71.0(4)
C49 C47 Ru2 71.2(3)
C48 C47 Ru2 124.8(4)
C51 C49 C47 107.6(5)
C51 C49 C50 126.1(7)
C47 C49 C50 126.1(7)
C51 C49 Ru2 71.1(3)
C47 C49 Ru2 70.5(3)
C50 C49 Ru2 127.2(4)
C49 C51 C53 108.4(5)
C49 C51 C52 126.6(7)
C53 C51 C52 125.0(7)
C49 C51 Ru2 71.3(3)
C53 C51 Ru2 71.2(3)
C52 C51 Ru2 125.5(4)
C45 C53 C51 107.5(6)
C45 C53 C54 127.8(8)
C51 C53 C54 124.6(8)
C45 C53 Ru2 70.7(3)
C51 C53 Ru2 70.8(3)
C54 C53 Ru2 126.5(4)
O1 C55 C56 111.7(9)
O1 C57 C58 117.0(11)

loop_
_geom_bond_atom_site_label_1
_geom_bond_atom_site_label_2
_geom_bond_distance
Pt1 N1A 2.038(4)
Pt1 N1B 2.038(5)
Pt1 S2 2.2946(13)
Pt1 S1 2.3014(14)
Pt2 N2A 2.022(4)
Pt2 N2B 2.040(4)
Pt2 S3 2.2778(13)
Pt2 S4 2.3142(13)
Ru1 C26 2.166(5)
Ru1 C18 2.167(5)
Ru1 C24 2.170(4)
Ru1 C20 2.181(5)
Ru1 C22 2.182(4)
Ru1 C4 2.197(5)
Ru1 C6 2.199(5)
Ru1 C5 2.202(5)
Ru1 C3 2.215(5)
Ru1 C2 2.290(4)
Ru1 C1 2.290(4)
Ru2 C45 2.164(6)
Ru2 C47 2.166(5)
Ru2 C51 2.172(5)
Ru2 C49 2.175(5)
Ru2 C53 2.177(5)
Ru2 C31 2.197(5)
Ru2 C32 2.206(5)
Ru2 C33 2.207(5)
Ru2 C30 2.224(5)
Ru2 C28 2.299(5)
Ru2 C29 2.306(5)
S1 C1 1.744(5)
S2 C2 1.751(5)
S3 C28 1.747(5)
S4 C29 1.745(5)
O1 C57 1.317(12)
O1 C55 1.419(10)
N1A C13 1.370(7)
N1A C17 1.380(7)
N2A C44 1.383(6)
N2A C40 1.398(6)
N1B C8 1.382(7)
N1B C12 1.385(6)
N2B C39 1.374(6)
N2B C35 1.375(6)
C1 C6 1.423(7)
C1 C2 1.424(6)
C2 C3 1.419(6)
C3 C4 1.405(7)
C4 C5 1.403(7)
C5 C6 1.418(7)
C8 C9 1.376(7)
C9 C10 1.381(8)
C10 C11 1.374(8)
C11 C12 1.404(7)
C12 C13 1.457(7)
C13 C14 1.403(7)
C14 C15 1.373(8)
C15 C16 1.377(8)
C16 C17 1.380(7)
C18 C26 1.417(8)
C18 C20 1.421(8)
C18 C19 1.510(7)
C20 C22 1.431(6)
C20 C21 1.491(7)
C22 C24 1.418(7)
C22 C23 1.502(7)
C24 C26 1.422(7)
C24 C25 1.485(7)
C26 C27 1.519(8)
C28 C29 1.430(7)
C28 C33 1.432(7)
C29 C30 1.410(7)
C30 C31 1.411(8)
C31 C32 1.403(8)
C32 C33 1.406(8)
C35 C36 1.368(7)
C36 C37 1.389(7)
C37 C38 1.376(7)
C38 C39 1.400(7)
C39 C40 1.463(6)
C40 C41 1.387(7)
C41 C42 1.371(7)
C42 C43 1.375(8)
C43 C44 1.381(7)
C45 C47 1.400(10)
C45 C53 1.402(9)
C45 C46 1.510(9)
C47 C49 1.423(9)
C47 C48 1.499(8)
C49 C51 1.400(8)
C49 C50 1.502(8)
C51 C53 1.415(8)
C51 C52 1.495(8)
C53 C54 1.502(9)
C55 C56 1.421(13)
C57 C58 1.459(14)
